data_7234993
loop_
_publ_author_name
'Nifant'ev, Ilya E.'
'Vinogradov, Alexander A.'
'Minyaev, Mikhail E.'
'Komarov, Pavel D.'
'Lyssenko, Konstantin A.'
'Birin, Kirill P.'
'Dyadchenko, Viktor P.'
'Ivchenko, Pavel V.'

_publ_section_title
;
 The structural diversity of heterocycle-fused potassium
 cyclopentadienides
;
_journal_issue 50
_journal_name_full 'RSC Advances'
_journal_page_first 29195
_journal_paper_doi 10.1039/C9RA04587B
_journal_volume 9
_journal_year 2019
_chemical_formula_moiety 'C22 H26 K N O3'
_chemical_formula_sum 'C22 H26 K N O3'
_chemical_formula_weight 391.54
_space_group_crystal_system tetragonal
_space_group_IT_number 86
_space_group_name_Hall '-P 4bc'
_space_group_name_H-M_alt 'P 42/n :2'
_atom_sites_solution_hydrogens geom
_atom_sites_solution_primary direct
_atom_sites_solution_secondary difmap
_audit_creation_method SHELXL-2017/1
_audit_update_record
;
2019-08-03 deposited with the CCDC.	2019-09-09 downloaded from the CCDC.
;
_cell_angle_alpha 90
_cell_angle_beta 90
_cell_angle_gamma 90
_cell_formula_units_Z 8
_cell_length_a 14.9197(8)
_cell_length_b 14.9197(8)
_cell_length_c 18.2151(10)
_cell_measurement_reflns_used 7149
_cell_measurement_temperature 120(2)
_cell_measurement_theta_max 29.432
_cell_measurement_theta_min 2.232
_cell_volume 4054.6(4)
_computing_cell_refinement 'SAINT (Bruker, 2008)'
_computing_data_collection 'APEX-II (Bruker, 2008)'
_computing_data_reduction 'SAINT (Bruker, 2008)'
_computing_molecular_graphics 'SHELXTL (Sheldrick, 2015b)'
_computing_publication_material 'SHELXTL (Sheldrick, 2015b)'
_computing_structure_refinement 'SHELXL-2017 (Sheldrick, 2015a)'
_computing_structure_solution 'SHELXS (Sheldrick, 2008)'
_diffrn_ambient_temperature 120(2)
_diffrn_measured_fraction_theta_full 1.000
_diffrn_measured_fraction_theta_max 1.000
_diffrn_measurement_device_type 'Bruker APEX II CCD area detector'
_diffrn_measurement_method '\w scans'
_diffrn_radiation_monochromator graphite
_diffrn_radiation_source 'fine-focus sealed tube'
_diffrn_radiation_type MoK\a
_diffrn_radiation_wavelength 0.71073
_diffrn_reflns_av_R_equivalents 0.0539
_diffrn_reflns_av_unetI/netI 0.0349
_diffrn_reflns_Laue_measured_fraction_full 1.000
_diffrn_reflns_Laue_measured_fraction_max 1.000
_diffrn_reflns_limit_h_max 20
_diffrn_reflns_limit_h_min -16
_diffrn_reflns_limit_k_max 19
_diffrn_reflns_limit_k_min -20
_diffrn_reflns_limit_l_max 24
_diffrn_reflns_limit_l_min -24
_diffrn_reflns_number 30785
_diffrn_reflns_point_group_measured_fraction_full 1.000
_diffrn_reflns_point_group_measured_fraction_max 1.000
_diffrn_reflns_theta_full 25.242
_diffrn_reflns_theta_max 28.995
_diffrn_reflns_theta_min 1.764
_exptl_absorpt_coefficient_mu 0.283
_exptl_absorpt_correction_T_max 0.9906
_exptl_absorpt_correction_T_min 0.8701
_exptl_absorpt_correction_type multi-scan
_exptl_absorpt_process_details 'SADABS 2016/2 (Krause <i>et al.</i>, 2015)'
_exptl_crystal_colour red
_exptl_crystal_density_diffrn 1.283
_exptl_crystal_density_method 'not measured'
_exptl_crystal_description block
_exptl_crystal_F_000 1664
_exptl_crystal_size_max 0.42
_exptl_crystal_size_mid 0.24
_exptl_crystal_size_min 0.18
_refine_diff_density_max 0.388
_refine_diff_density_min -0.236
_refine_diff_density_rms 0.047
_refine_ls_extinction_method none
_refine_ls_goodness_of_fit_ref 1.022
_refine_ls_hydrogen_treatment constr
_refine_ls_matrix_type full
_refine_ls_number_parameters 247
_refine_ls_number_reflns 5398
_refine_ls_number_restraints 0
_refine_ls_restrained_S_all 1.022
_refine_ls_R_factor_all 0.0585
_refine_ls_R_factor_gt 0.0382
_refine_ls_shift/su_max 0.001
_refine_ls_shift/su_mean 0.000
_refine_ls_structure_factor_coef Fsqd
_refine_ls_weighting_details 'w=1/[\s^2^(Fo^2^)+(0.0386P)^2^+1.3994P] where P=(Fo^2^+2Fc^2^)/3'
_refine_ls_weighting_scheme calc
_refine_ls_wR_factor_gt 0.0854
_refine_ls_wR_factor_ref 0.0958
_reflns_Friedel_coverage 0.000
_reflns_number_gt 4054
_reflns_number_total 5398
_reflns_threshold_expression 'I > 2\s(I)'
_cod_data_source_file c9ra04587b3.cif
_cod_data_source_block mol3
_cod_depositor_comments
;
The following automatic conversions were performed:

data item '_exptl_absorpt_correction_type' value 'Multi-scan' was
changed to 'multi-scan' in accordance with the
/home/data/users/saulius/crontab/automatic-downloads/current/RSC/lib/dictionaries/cif_core.dic
dictionary named 'cif_core.dic' version 2.4.2 last updated on
2011-04-26.

Automatic conversion script
Id: cif_fix_values 6909 2019-04-08 15:41:33Z antanas 
;
_cod_original_cell_volume 4054.6(5)
_cod_original_sg_symbol_H-M 'P 42/n'
_cod_database_code 7234993
_shelx_shelxl_version_number 2017/1
_shelx_space_group_comment
;
The symmetry employed for this shelxl refinement is uniquely defined
by the following loop, which should always be used as a source of
symmetry information in preference to the above space-group names.
They are only intended as comments.
;
_shelx_estimated_absorpt_t_min 0.890
_shelx_estimated_absorpt_t_max 0.951

loop_
_space_group_symop_operation_xyz
'x, y, z'
'-x+1/2, -y+1/2, z'
'-y, x+1/2, z+1/2'
'y+1/2, -x, z+1/2'
'-x, -y, -z'
'x-1/2, y-1/2, -z'
'y, -x-1/2, -z-1/2'
'-y-1/2, x, -z-1/2'

loop_
_atom_site_label
_atom_site_type_symbol
_atom_site_fract_x
_atom_site_fract_y
_atom_site_fract_z
_atom_site_U_iso_or_equiv
_atom_site_adp_type
_atom_site_occupancy
_atom_site_site_symmetry_order
_atom_site_calc_flag
_atom_site_refinement_flags_posn
_atom_site_refinement_flags_adp
K1 K 0.47368(2) 0.68703(2) 0.26295(2) 0.02382(9) Uani 1 1 d . .
N1 N 0.45420(8) 0.41498(8) 0.28216(7) 0.0217(3) Uani 1 1 d . .
C2 C 0.43428(9) 0.40107(9) 0.20887(8) 0.0208(3) Uani 1 1 d . .
C3 C 0.49467(9) 0.45178(9) 0.16412(8) 0.0198(3) Uani 1 1 d . .
C4 C 0.55212(9) 0.50034(9) 0.21385(8) 0.0190(3) Uani 1 1 d . .
C5 C 0.52503(9) 0.47621(9) 0.28524(8) 0.0187(3) Uani 1 1 d . .
C6 C 0.62508(9) 0.56152(9) 0.21840(8) 0.0204(3) Uani 1 1 d . .
H6 H 0.655982 0.588760 0.178630 0.024 Uiso 1 1 calc R U
C7 C 0.64238(9) 0.57364(9) 0.29449(8) 0.0199(3) Uani 1 1 d . .
C8 C 0.58074(9) 0.51822(9) 0.33823(8) 0.0198(3) Uani 1 1 d . .
C9 C 0.59001(10) 0.51532(10) 0.41538(8) 0.0241(3) Uani 1 1 d . .
H9 H 0.551637 0.478095 0.443708 0.029 Uiso 1 1 calc R U
C10 C 0.65481(10) 0.56657(10) 0.44971(8) 0.0270(3) Uani 1 1 d . .
H10 H 0.661408 0.563573 0.501524 0.032 Uiso 1 1 calc R U
C11 C 0.71148(10) 0.62354(10) 0.40823(8) 0.0260(3) Uani 1 1 d . .
H11 H 0.754385 0.659745 0.432841 0.031 Uiso 1 1 calc R U
C12 C 0.70540(9) 0.62729(10) 0.33283(8) 0.0231(3) Uani 1 1 d . .
H12 H 0.743860 0.666261 0.306204 0.028 Uiso 1 1 calc R U
C13 C 0.36893(10) 0.34641(10) 0.17775(9) 0.0261(3) Uani 1 1 d . .
H13 H 0.328196 0.313982 0.207766 0.031 Uiso 1 1 calc R U
C14 C 0.36474(10) 0.34045(10) 0.10171(9) 0.0282(3) Uani 1 1 d . .
H14 H 0.320438 0.303469 0.079662 0.034 Uiso 1 1 calc R U
C15 C 0.42444(10) 0.38780(10) 0.05696(8) 0.0262(3) Uani 1 1 d . .
H15 H 0.420679 0.381998 0.005113 0.031 Uiso 1 1 calc R U
C16 C 0.48912(10) 0.44319(9) 0.08763(8) 0.0228(3) Uani 1 1 d . .
H16 H 0.529460 0.475141 0.056910 0.027 Uiso 1 1 calc R U
C17 C 0.40367(11) 0.38148(11) 0.34401(9) 0.0306(3) Uani 1 1 d . .
H17A H 0.387802 0.318598 0.335455 0.046 Uiso 1 1 calc R U
H17B H 0.348881 0.416986 0.349882 0.046 Uiso 1 1 calc R U
H17C H 0.440059 0.386115 0.388638 0.046 Uiso 1 1 calc R U
C18 C 0.37646(13) 0.67833(13) 0.08448(10) 0.0431(4) Uani 1 1 d . .
H18A H 0.423667 0.723522 0.079080 0.065 Uiso 1 1 calc R U
H18B H 0.327384 0.691712 0.050437 0.065 Uiso 1 1 calc R U
H18C H 0.400988 0.618912 0.073428 0.065 Uiso 1 1 calc R U
O19 O 0.34353(7) 0.67956(7) 0.15781(6) 0.0315(3) Uani 1 1 d . .
C20 C 0.27847(11) 0.61129(11) 0.16997(10) 0.0350(4) Uani 1 1 d . .
H20A H 0.306437 0.551516 0.164298 0.042 Uiso 1 1 calc R U
H20B H 0.229500 0.616677 0.133558 0.042 Uiso 1 1 calc R U
C21 C 0.24149(10) 0.62129(11) 0.24629(10) 0.0344(4) Uani 1 1 d . .
H21A H 0.212307 0.680538 0.251544 0.041 Uiso 1 1 calc R U
H21B H 0.195986 0.574344 0.255576 0.041 Uiso 1 1 calc R U
O22 O 0.31274(7) 0.61326(7) 0.29790(6) 0.0286(2) Uani 1 1 d . .
C23 C 0.28202(11) 0.61703(11) 0.37218(9) 0.0320(4) Uani 1 1 d . .
H23A H 0.252167 0.560046 0.385515 0.038 Uiso 1 1 calc R U
H23B H 0.238240 0.666379 0.378032 0.038 Uiso 1 1 calc R U
C24 C 0.36138(11) 0.63254(10) 0.42098(9) 0.0308(3) Uani 1 1 d . .
H24A H 0.342537 0.631252 0.473083 0.037 Uiso 1 1 calc R U
H24B H 0.406433 0.584737 0.413284 0.037 Uiso 1 1 calc R U
O25 O 0.39935(7) 0.71774(7) 0.40373(6) 0.0305(2) Uani 1 1 d . .
C26 C 0.47341(12) 0.73979(12) 0.44974(10) 0.0371(4) Uani 1 1 d . .
H26A H 0.495074 0.799973 0.437492 0.056 Uiso 1 1 calc R U
H26B H 0.521674 0.696214 0.442123 0.056 Uiso 1 1 calc R U
H26C H 0.454415 0.738346 0.501225 0.056 Uiso 1 1 calc R U

loop_
_atom_site_aniso_label
_atom_site_aniso_U_11
_atom_site_aniso_U_22
_atom_site_aniso_U_33
_atom_site_aniso_U_23
_atom_site_aniso_U_13
_atom_site_aniso_U_12
K1 0.01682(15) 0.02083(16) 0.03381(17) -0.00002(13) 0.00318(12) -0.00097(11)
N1 0.0211(6) 0.0213(6) 0.0227(6) 0.0008(5) 0.0040(5) -0.0025(5)
C2 0.0211(7) 0.0173(6) 0.0241(7) 0.0018(5) 0.0019(6) 0.0046(5)
C3 0.0184(6) 0.0172(6) 0.0238(7) 0.0009(5) -0.0010(5) 0.0035(5)
C4 0.0189(6) 0.0174(6) 0.0206(6) 0.0012(5) 0.0011(5) 0.0028(5)
C5 0.0179(6) 0.0157(6) 0.0226(7) 0.0016(5) 0.0036(5) 0.0021(5)
C6 0.0189(6) 0.0199(7) 0.0224(7) 0.0026(5) 0.0019(5) 0.0010(5)
C7 0.0168(6) 0.0184(6) 0.0245(7) -0.0003(5) -0.0001(5) 0.0036(5)
C8 0.0183(6) 0.0176(6) 0.0235(7) -0.0006(5) 0.0019(5) 0.0040(5)
C9 0.0238(7) 0.0240(7) 0.0246(7) 0.0023(6) 0.0038(6) 0.0051(6)
C10 0.0299(8) 0.0307(8) 0.0204(7) -0.0011(6) -0.0018(6) 0.0064(6)
C11 0.0223(7) 0.0251(7) 0.0305(8) -0.0041(6) -0.0056(6) 0.0027(6)
C12 0.0184(7) 0.0220(7) 0.0289(8) 0.0002(6) -0.0013(6) 0.0017(5)
C13 0.0231(7) 0.0222(7) 0.0330(8) 0.0009(6) 0.0031(6) -0.0024(6)
C14 0.0265(8) 0.0248(7) 0.0333(8) -0.0016(6) -0.0045(6) -0.0028(6)
C15 0.0288(8) 0.0259(7) 0.0239(7) 0.0004(6) -0.0056(6) 0.0001(6)
C16 0.0238(7) 0.0208(7) 0.0238(7) 0.0022(6) -0.0016(6) 0.0015(5)
C17 0.0329(8) 0.0319(8) 0.0271(8) 0.0002(6) 0.0084(7) -0.0108(7)
C18 0.0450(11) 0.0414(10) 0.0428(10) 0.0086(8) 0.0016(8) -0.0020(8)
O19 0.0260(6) 0.0266(6) 0.0420(7) 0.0030(5) 0.0007(5) -0.0051(4)
C20 0.0296(8) 0.0270(8) 0.0484(11) 0.0022(7) -0.0085(7) -0.0076(7)
C21 0.0191(7) 0.0309(8) 0.0531(11) 0.0087(7) -0.0027(7) -0.0078(6)
O22 0.0190(5) 0.0274(6) 0.0394(6) 0.0027(5) 0.0038(5) -0.0009(4)
C23 0.0250(8) 0.0271(8) 0.0440(10) 0.0057(7) 0.0115(7) 0.0010(6)
C24 0.0306(8) 0.0265(8) 0.0352(8) 0.0074(7) 0.0101(7) 0.0033(6)
O25 0.0291(6) 0.0254(6) 0.0369(6) 0.0022(5) 0.0012(5) 0.0005(4)
C26 0.0368(9) 0.0372(9) 0.0371(9) -0.0055(8) -0.0004(7) 0.0025(7)

loop_
_atom_type_symbol
_atom_type_description
_atom_type_scat_dispersion_real
_atom_type_scat_dispersion_imag
_atom_type_scat_source
C C 0.0033 0.0016 'International Tables Vol C Tables 4.2.6.8 and 6.1.1.4'
H H 0.0000 0.0000 'International Tables Vol C Tables 4.2.6.8 and 6.1.1.4'
N N 0.0061 0.0033 'International Tables Vol C Tables 4.2.6.8 and 6.1.1.4'
O O 0.0106 0.0060 'International Tables Vol C Tables 4.2.6.8 and 6.1.1.4'
K K 0.2009 0.2494 'International Tables Vol C Tables 4.2.6.8 and 6.1.1.4'

loop_
_geom_angle_atom_site_label_1
_geom_angle_atom_site_label_2
_geom_angle_atom_site_label_3
_geom_angle
_geom_angle_site_symmetry_1
_geom_angle_site_symmetry_3
O22 K1 O19 61.26(3) . .
O22 K1 O25 60.48(3) . .
O19 K1 O25 111.31(3) . .
O22 K1 C6 117.97(4) . .
O19 K1 C6 108.41(4) . .
O25 K1 C6 129.17(4) . .
O22 K1 C7 117.07(4) . .
O19 K1 C7 133.50(4) . .
O25 K1 C7 103.86(4) . .
C6 K1 C7 26.80(4) . .
O22 K1 C6 135.33(4) . 7_576
O19 K1 C6 114.38(4) . 7_576
O25 K1 C6 85.43(3) . 7_576
C6 K1 C6 105.70(5) . 7_576
C7 K1 C6 97.47(4) . 7_576
O22 K1 C7 145.97(4) . 7_576
O19 K1 C7 97.91(4) . 7_576
O25 K1 C7 110.96(3) . 7_576
C6 K1 C7 93.30(4) . 7_576
C7 K1 C7 96.86(5) . 7_576
C6 K1 C7 26.32(4) 7_576 7_576
O22 K1 C4 92.10(3) . .
O19 K1 C4 91.66(4) . .
O25 K1 C4 123.07(3) . .
C6 K1 C4 26.49(4) . .
C7 K1 C4 42.73(4) . .
C6 K1 C4 132.12(4) 7_576 .
C7 K1 C4 116.55(4) 7_576 .
O22 K1 C5 77.75(3) . .
O19 K1 C5 102.42(3) . .
O25 K1 C5 97.78(3) . .
C6 K1 C5 42.77(3) . .
C7 K1 C5 42.01(3) . .
C6 K1 C5 139.08(4) 7_576 .
C7 K1 C5 135.53(4) 7_576 .
C4 K1 C5 25.30(3) . .
O22 K1 C8 91.22(3) . .
O19 K1 C8 127.44(3) . .
O25 K1 C8 86.35(3) . .
C6 K1 C8 43.81(4) . .
C7 K1 C8 26.48(3) . .
C6 K1 C8 116.13(4) 7_576 .
C7 K1 C8 122.12(4) 7_576 .
C4 K1 C8 42.23(3) . .
C5 K1 C8 25.05(3) . .
O22 K1 C12 159.29(4) . 7_576
O19 K1 C12 98.23(4) . 7_576
O25 K1 C12 132.28(3) . 7_576
C6 K1 C12 69.06(4) . 7_576
C7 K1 C12 78.37(4) . 7_576
C6 K1 C12 47.69(4) 7_576 7_576
C7 K1 C12 25.33(3) 7_576 7_576
C4 K1 C12 91.26(4) . 7_576
C5 K1 C12 111.83(4) . 7_576
C8 K1 C12 104.85(4) . 7_576
C2 N1 C5 107.41(11) . .
C2 N1 C17 126.05(12) . .
C5 N1 C17 126.10(12) . .
N1 C2 C13 129.16(13) . .
N1 C2 C3 109.58(12) . .
C13 C2 C3 121.24(13) . .
C16 C3 C2 118.73(13) . .
C16 C3 C4 134.86(13) . .
C2 C3 C4 106.37(12) . .
C5 C4 C6 109.24(12) . .
C5 C4 C3 106.32(12) . .
C6 C4 C3 144.44(13) . .
C5 C4 K1 81.80(8) . .
C6 C4 K1 72.57(8) . .
C3 C4 K1 113.68(8) . .
N1 C5 C4 110.29(12) . .
N1 C5 C8 139.32(13) . .
C4 C5 C8 110.30(12) . .
N1 C5 K1 116.58(8) . .
C4 C5 K1 72.91(7) . .
C8 C5 K1 78.26(8) . .
C7 C6 C4 106.10(12) . .
C7 C6 K1 78.26(8) . .
C4 C6 K1 80.94(8) . .
C7 C6 K1 77.50(8) . 8_756
C4 C6 K1 115.16(9) . 8_756
K1 C6 K1 153.90(5) . 8_756
C7 C6 H6 126.9 . .
C4 C6 H6 126.9 . .
K1 C6 H6 107.5 . .
K1 C6 H6 80.0 8_756 .
C12 C7 C6 132.23(13) . .
C12 C7 C8 117.70(13) . .
C6 C7 C8 110.07(12) . .
C12 C7 K1 108.83(9) . .
C6 C7 K1 74.94(8) . .
C8 C7 K1 84.21(7) . .
C12 C7 K1 83.94(8) . 8_756
C6 C7 K1 76.18(8) . 8_756
C8 C7 K1 114.93(8) . 8_756
K1 C7 K1 149.54(5) . 8_756
C9 C8 C5 136.07(13) . .
C9 C8 C7 119.65(13) . .
C5 C8 C7 104.24(12) . .
C9 C8 K1 119.12(9) . .
C5 C8 K1 76.69(8) . .
C7 C8 K1 69.31(7) . .
C10 C9 C8 120.11(14) . .
C10 C9 H9 119.9 . .
C8 C9 H9 119.9 . .
C9 C10 C11 120.53(14) . .
C9 C10 H10 119.7 . .
C11 C10 H10 119.7 . .
C12 C11 C10 121.11(14) . .
C12 C11 H11 119.4 . .
C10 C11 H11 119.4 . .
C11 C12 C7 120.76(14) . .
C11 C12 K1 117.85(9) . 8_756
C7 C12 K1 70.73(8) . 8_756
C11 C12 H12 119.6 . .
C7 C12 H12 119.6 . .
K1 C12 H12 82.0 8_756 .
C14 C13 C2 118.37(14) . .
C14 C13 H13 120.8 . .
C2 C13 H13 120.8 . .
C13 C14 C15 121.32(14) . .
C13 C14 H14 119.3 . .
C15 C14 H14 119.3 . .
C16 C15 C14 120.59(14) . .
C16 C15 H15 119.7 . .
C14 C15 H15 119.7 . .
C15 C16 C3 119.71(13) . .
C15 C16 H16 120.1 . .
C3 C16 H16 120.1 . .
N1 C17 H17A 109.5 . .
N1 C17 H17B 109.5 . .
H17A C17 H17B 109.5 . .
N1 C17 H17C 109.5 . .
H17A C17 H17C 109.5 . .
H17B C17 H17C 109.5 . .
O19 C18 H18A 109.5 . .
O19 C18 H18B 109.5 . .
H18A C18 H18B 109.5 . .
O19 C18 H18C 109.5 . .
H18A C18 H18C 109.5 . .
H18B C18 H18C 109.5 . .
C18 O19 C20 111.83(13) . .
C18 O19 K1 114.42(10) . .
C20 O19 K1 113.88(9) . .
O19 C20 C21 108.84(13) . .
O19 C20 H20A 109.9 . .
C21 C20 H20A 109.9 . .
O19 C20 H20B 109.9 . .
C21 C20 H20B 109.9 . .
H20A C20 H20B 108.3 . .
O22 C21 C20 109.16(13) . .
O22 C21 H21A 109.8 . .
C20 C21 H21A 109.8 . .
O22 C21 H21B 109.8 . .
C20 C21 H21B 109.8 . .
H21A C21 H21B 108.3 . .
C21 O22 C23 112.46(12) . .
C21 O22 K1 118.10(9) . .
C23 O22 K1 119.28(9) . .
O22 C23 C24 108.31(12) . .
O22 C23 H23A 110.0 . .
C24 C23 H23A 110.0 . .
O22 C23 H23B 110.0 . .
C24 C23 H23B 110.0 . .
H23A C23 H23B 108.4 . .
O25 C24 C23 108.71(13) . .
O25 C24 H24A 109.9 . .
C23 C24 H24A 109.9 . .
O25 C24 H24B 109.9 . .
C23 C24 H24B 109.9 . .
H24A C24 H24B 108.3 . .
C26 O25 C24 112.58(13) . .
C26 O25 K1 105.44(9) . .
C24 O25 K1 102.16(9) . .
O25 C26 H26A 109.5 . .
O25 C26 H26B 109.5 . .
H26A C26 H26B 109.5 . .
O25 C26 H26C 109.5 . .
H26A C26 H26C 109.5 . .
H26B C26 H26C 109.5 . .

loop_
_geom_bond_atom_site_label_1
_geom_bond_atom_site_label_2
_geom_bond_distance
_geom_bond_site_symmetry_2
K1 O19 2.7295(12) .
K1 O22 2.7170(10) .
K1 O25 2.8313(12) .
K1 C4 3.1508(14) .
K1 C5 3.2627(13) .
K1 C6 3.0442(14) .
K1 C7 3.0866(13) .
K1 C8 3.2825(14) .
K1 C6 3.1131(14) 7_576
K1 C7 3.1300(14) 7_576
K1 C12 3.2972(15) 7_576
N1 C2 1.3833(18) .
N1 C5 1.3980(17) .
N1 C17 1.4448(18) .
C2 C13 1.392(2) .
C2 C3 1.4313(19) .
C3 C16 1.4016(19) .
C3 C4 1.4423(19) .
C4 C5 1.4086(19) .
C4 C6 1.4231(19) .
C5 C8 1.4195(19) .
C6 C7 1.421(2) .
C6 H6 0.9500 .
C7 C12 1.419(2) .
C7 C8 1.4711(19) .
C8 C9 1.413(2) .
C9 C10 1.382(2) .
C9 H9 0.9500 .
C10 C11 1.417(2) .
C10 H10 0.9500 .
C11 C12 1.378(2) .
C11 H11 0.9500 .
C12 H12 0.9500 .
C13 C14 1.389(2) .
C13 H13 0.9500 .
C14 C15 1.399(2) .
C14 H14 0.9500 .
C15 C16 1.388(2) .
C15 H15 0.9500 .
C16 H16 0.9500 .
C17 H17A 0.9800 .
C17 H17B 0.9800 .
C17 H17C 0.9800 .
C18 O19 1.423(2) .
C18 H18A 0.9800 .
C18 H18B 0.9800 .
C18 H18C 0.9800 .
O19 C20 1.4245(18) .
C20 C21 1.503(3) .
C20 H20A 0.9900 .
C20 H20B 0.9900 .
C21 O22 1.424(2) .
C21 H21A 0.9900 .
C21 H21B 0.9900 .
O22 C23 1.430(2) .
C23 C24 1.499(2) .
C23 H23A 0.9900 .
C23 H23B 0.9900 .
C24 O25 1.4267(18) .
C24 H24A 0.9900 .
C24 H24B 0.9900 .
O25 C26 1.425(2) .
C26 H26A 0.9800 .
C26 H26B 0.9800 .
C26 H26C 0.9800 .

loop_
_geom_torsion_atom_site_label_1
_geom_torsion_atom_site_label_2
_geom_torsion_atom_site_label_3
_geom_torsion_atom_site_label_4
_geom_torsion
_geom_torsion_site_symmetry_1
_geom_torsion_site_symmetry_4
C5 N1 C2 C13 -179.68(14) . .
C17 N1 C2 C13 -6.9(2) . .
C5 N1 C2 C3 1.75(15) . .
C17 N1 C2 C3 174.49(13) . .
N1 C2 C3 C16 176.49(12) . .
C13 C2 C3 C16 -2.2(2) . .
N1 C2 C3 C4 -1.56(15) . .
C13 C2 C3 C4 179.73(12) . .
C16 C3 C4 C5 -176.84(15) . .
C2 C3 C4 C5 0.75(14) . .
C16 C3 C4 C6 2.2(3) . .
C2 C3 C4 C6 179.78(18) . .
C16 C3 C4 K1 95.11(16) . .
C2 C3 C4 K1 -87.30(11) . .
C2 N1 C5 C4 -1.27(15) . .
C17 N1 C5 C4 -174.01(13) . .
C2 N1 C5 C8 -177.32(16) . .
C17 N1 C5 C8 9.9(3) . .
C2 N1 C5 K1 79.21(11) . .
C17 N1 C5 K1 -93.53(14) . .
C6 C4 C5 N1 -179.10(11) . .
C3 C4 C5 N1 0.30(15) . .
K1 C4 C5 N1 112.67(10) . .
C6 C4 C5 C8 -1.84(15) . .
C3 C4 C5 C8 177.56(11) . .
K1 C4 C5 C8 -70.08(10) . .
C6 C4 C5 K1 68.23(9) . .
C3 C4 C5 K1 -112.37(9) . .
C5 C4 C6 C7 0.45(15) . .
C3 C4 C6 C7 -178.56(18) . .
K1 C4 C6 C7 74.91(9) . .
C5 C4 C6 K1 -74.45(10) . .
C3 C4 C6 K1 106.5(2) . .
C5 C4 C6 K1 83.95(11) . 8_756
C3 C4 C6 K1 -95.1(2) . 8_756
K1 C4 C6 K1 158.40(7) . 8_756
C4 C6 C7 C12 -178.82(14) . .
K1 C6 C7 C12 -101.96(15) . .
K1 C6 C7 C12 68.28(15) 8_756 .
C4 C6 C7 C8 1.05(15) . .
K1 C6 C7 C8 77.90(9) . .
K1 C6 C7 C8 -111.86(10) 8_756 .
C4 C6 C7 K1 -76.86(9) . .
K1 C6 C7 K1 170.24(4) 8_756 .
C4 C6 C7 K1 112.91(10) . 8_756
K1 C6 C7 K1 -170.24(4) . 8_756
N1 C5 C8 C9 1.0(3) . .
C4 C5 C8 C9 -175.01(15) . .
K1 C5 C8 C9 118.38(17) . .
N1 C5 C8 C7 178.42(16) . .
C4 C5 C8 C7 2.37(14) . .
K1 C5 C8 C7 -64.24(8) . .
N1 C5 C8 K1 -117.34(17) . .
C4 C5 C8 K1 66.61(9) . .
C12 C7 C8 C9 -4.30(18) . .
C6 C7 C8 C9 175.81(12) . .
K1 C7 C8 C9 -112.56(12) . .
K1 C7 C8 C9 92.17(13) 8_756 .
C12 C7 C8 C5 177.79(12) . .
C6 C7 C8 C5 -2.10(14) . .
K1 C7 C8 C5 69.54(9) . .
K1 C7 C8 C5 -85.74(11) 8_756 .
C12 C7 C8 K1 108.25(11) . .
C6 C7 C8 K1 -71.63(9) . .
K1 C7 C8 K1 -155.28(8) 8_756 .
C5 C8 C9 C10 179.16(15) . .
C7 C8 C9 C10 2.1(2) . .
K1 C8 C9 C10 -79.39(15) . .
C8 C9 C10 C11 1.1(2) . .
C9 C10 C11 C12 -2.0(2) . .
C10 C11 C12 C7 -0.4(2) . .
C10 C11 C12 K1 -83.49(15) . 8_756
C6 C7 C12 C11 -176.70(14) . .
C8 C7 C12 C11 3.45(19) . .
K1 C7 C12 C11 96.81(13) . .
K1 C7 C12 C11 -111.58(13) 8_756 .
C6 C7 C12 K1 -65.11(14) . 8_756
C8 C7 C12 K1 115.03(11) . 8_756
K1 C7 C12 K1 -151.61(7) . 8_756
N1 C2 C13 C14 -177.00(14) . .
C3 C2 C13 C14 1.4(2) . .
C2 C13 C14 C15 0.1(2) . .
C13 C14 C15 C16 -0.8(2) . .
C14 C15 C16 C3 0.0(2) . .
C2 C3 C16 C15 1.5(2) . .
C4 C3 C16 C15 178.84(15) . .
C18 O19 C20 C21 -175.50(14) . .
K1 O19 C20 C21 52.85(15) . .
O19 C20 C21 O22 -59.64(17) . .
C20 C21 O22 C23 -176.70(12) . .
C20 C21 O22 K1 38.14(16) . .
C21 O22 C23 C24 -165.22(13) . .
K1 O22 C23 C24 -20.52(15) . .
O22 C23 C24 O25 63.49(16) . .
C23 C24 O25 C26 177.62(13) . .
C23 C24 O25 K1 -69.76(12) . .
